data_7039283
loop_
_publ_author_name
'Poirier, St\'ephanie'
'Tailleur, Elodie'
'Lynn, Hudson'
'Reber, Christian'

_publ_section_title
;
 Characterization of PdH-C interactions in bis-dimethyldithiocarbamate
 palladium(ii) and its deuterated analog by luminescence spectroscopy at
 variable pressure.
;
_journal_issue 27
_journal_name_full 'Dalton transactions (Cambridge, England : 2003)'
_journal_page_first 10883
_journal_page_last 10886
_journal_paper_doi 10.1039/c6dt01574c
_journal_volume 45
_journal_year 2016
_chemical_formula_moiety 'C6 D12 N2 Pd S4'
_chemical_formula_sum 'C6 D12 N2 Pd S4'
_chemical_formula_weight 358.89
_chemical_name_systematic 'bis-d12-dimethyldithiocarbamate palldium(II)'
_space_group_crystal_system triclinic
_space_group_IT_number 2
_space_group_name_Hall '-P 1'
_space_group_name_H-M_alt 'P -1'
_symmetry_space_group_name_Hall '-P 1'
_symmetry_space_group_name_H-M 'P -1'
_atom_sites_solution_hydrogens geom
_atom_sites_solution_primary direct
_audit_creation_date 2015-07-07
_audit_creation_method
;
Olex2 1.2
(compiled 2015.01.26 svn.r3150 for OlexSys, GUI svn.r4998)
;
_audit_update_record
;
2016-04-18 deposited with the CCDC.
2016-05-13 downloaded from the CCDC.
;
_cell_angle_alpha 65.235(6)
_cell_angle_beta 67.183(7)
_cell_angle_gamma 84.974(7)
_cell_formula_units_Z 1
_cell_length_a 6.4754(14)
_cell_length_b 7.0391(15)
_cell_length_c 7.6797(16)
_cell_measurement_reflns_used 6707
_cell_measurement_temperature 295
_cell_measurement_theta_max 60.856
_cell_measurement_theta_min 6.050
_cell_volume 291.81(11)
_computing_cell_refinement 'SAINT v8.34A (Bruker, 2013)'
_computing_data_collection
;
APEX 2 (2013) Bruker AXS Inc., Madison, WI 53719-1173.
;
_computing_data_reduction 'SAINT v8.34A (Bruker, 2013)'
_computing_molecular_graphics 'Olex2 (Dolomanov et al., 2009)'
_computing_publication_material 'Olex2 (Dolomanov et al., 2009)'
_computing_structure_refinement 'XL (Sheldrick, 2008)'
_computing_structure_solution 'XT (Sheldrick, 2015)'
_diffrn_ambient_temperature 295
_diffrn_detector 'CMOS Area detector'
_diffrn_detector_area_resol_mean 10.24
_diffrn_detector_type 'Bruker Photon 100 CMOS Detector'
_diffrn_measured_fraction_theta_full 0.955
_diffrn_measured_fraction_theta_max 0.956
_diffrn_measurement_device 'k-geometry diffractometer'
_diffrn_measurement_device_type 'Bruker Venture Metaljet'
_diffrn_measurement_method '\w and \f scans'
_diffrn_radiation_collimation 'Focusing mirrors'
_diffrn_radiation_monochromator 'Helios MX Mirror Optics'
_diffrn_radiation_probe x-ray
_diffrn_radiation_type GaK\a
_diffrn_radiation_wavelength 1.34139
_diffrn_reflns_av_R_equivalents 0.0543
_diffrn_reflns_av_unetI/netI 0.0432
_diffrn_reflns_Laue_measured_fraction_full 0.955
_diffrn_reflns_Laue_measured_fraction_max 0.956
_diffrn_reflns_limit_h_max 8
_diffrn_reflns_limit_h_min -8
_diffrn_reflns_limit_k_max 9
_diffrn_reflns_limit_k_min -9
_diffrn_reflns_limit_l_max 9
_diffrn_reflns_limit_l_min -9
_diffrn_reflns_number 5927
_diffrn_reflns_point_group_measured_fraction_full 0.955
_diffrn_reflns_point_group_measured_fraction_max 0.956
_diffrn_reflns_theta_full 53.594
_diffrn_reflns_theta_max 60.826
_diffrn_reflns_theta_min 6.048
_diffrn_source 'Metal Jet'
_diffrn_source_target Ga
_diffrn_source_type 'Gallium Liquid Metal Jet Source'
_exptl_absorpt_coefficient_mu 12.709
_exptl_absorpt_correction_T_max 0.7519
_exptl_absorpt_correction_T_min 0.2130
_exptl_absorpt_correction_type multi-scan
_exptl_absorpt_process_details
;
SADABS-2014/5 (Bruker,2014/5) was used for absorption correction.
wR2(int) was 0.1693 before and 0.0908 after correction.
The Ratio of minimum to maximum transmission is 0.2833.
The \l/2 correction factor is 0.00150.
;
_exptl_crystal_colour yellow
_exptl_crystal_colour_primary yellow
_exptl_crystal_density_diffrn 2.042
_exptl_crystal_description PLATE
_exptl_crystal_F_000 172
_exptl_crystal_preparation Luminescent
_exptl_crystal_recrystallization_method 'Re-crystallisation from solvent'
_exptl_crystal_size_max 0.32
_exptl_crystal_size_mid 0.24
_exptl_crystal_size_min 0.06
_refine_diff_density_max 0.994
_refine_diff_density_min -1.135
_refine_diff_density_rms 0.260
_refine_ls_extinction_coef 0.23(2)
_refine_ls_extinction_expression Fc^*^=kFc[1+0.001xFc^2^\l^3^/sin(2\q)]^-1/4^
_refine_ls_extinction_method 'SHELXL-2014/7 (Sheldrick 2014'
_refine_ls_goodness_of_fit_ref 1.264
_refine_ls_hydrogen_treatment constr
_refine_ls_matrix_type full
_refine_ls_number_parameters 64
_refine_ls_number_reflns 1289
_refine_ls_number_restraints 0
_refine_ls_restrained_S_all 1.264
_refine_ls_R_factor_all 0.0523
_refine_ls_R_factor_gt 0.0523
_refine_ls_shift/su_max 0.000
_refine_ls_shift/su_mean 0.000
_refine_ls_structure_factor_coef Fsqd
_refine_ls_weighting_details 'w=1/[\s^2^(Fo^2^)+(0.0841P)^2^] where P=(Fo^2^+2Fc^2^)/3'
_refine_ls_weighting_scheme calc
_refine_ls_wR_factor_gt 0.1189
_refine_ls_wR_factor_ref 0.1190
_reflns_Friedel_coverage 0.000
_reflns_number_gt 1285
_reflns_number_total 1289
_reflns_threshold_expression 'I > 2\s(I)'
_cod_data_source_file c6dt01574c2.cif
_cod_data_source_block rebe68
_cod_depositor_comments
;
The following automatic conversions were performed:

'_diffrn_radiation_probe' value 'X-ray' changed to 'x-ray' according
to
/usr/data/users/saulius/crontab/automatic-downloads/rss-feeds/RSC/lib/dictionaries/cif_core.dic
dictionary named 'cif_core.dic' version 2.4.2 from 2011-04-26.

Automatic conversion script
Id: cif_fix_values 4268 2015-11-12 08:31:59Z antanas 

 Adding full bibliography for 7039283--7039284.cif.
;
_cod_database_code 7039283
_shelx_space_group_comment
;
The symmetry employed for this shelxl refinement is uniquely defined
by the following loop, which should always be used as a source of
symmetry information in preference to the above space-group names.
They are only intended as comments.
;
_shelx_estimated_absorpt_t_max 0.516
_shelx_estimated_absorpt_t_min 0.106
_olex2_refinement_description
;
1. Fixed Uiso
 At 1.5 times of:
  All C(H,H,H) groups
2.a Idealised Me refined as rotating group:
 C1(D1A,D1B,D1C), C2(D2A,D2B,D2C)
;
_shelx_shelxl_version_number 2014/7
_olex2_submission_special_instructions 'No special instructions were received'
_solvent_exptl_crystal_recrystallization_method Acetone

loop_
_space_group_symop_operation_xyz
'x, y, z'
'-x, -y, -z'

loop_
_atom_site_label
_atom_site_type_symbol
_atom_site_fract_x
_atom_site_fract_y
_atom_site_fract_z
_atom_site_U_iso_or_equiv
_atom_site_adp_type
_atom_site_occupancy
_atom_site_site_symmetry_order
_atom_site_calc_flag
_atom_site_refinement_flags_posn
_atom_site_refinement_flags_adp
_atom_site_refinement_flags_occupancy
Pd Pd 0.0000 0.0000 1.0000 0.0429(3) Uani 1 2 d S T P
S1 S 0.31790(16) 0.20647(16) 0.91330(16) 0.0509(3) Uani 1 1 d . . .
S2 S -0.06544(16) 0.33734(15) 0.81170(17) 0.0509(3) Uani 1 1 d . . .
C3 C 0.1907(6) 0.4162(6) 0.7905(6) 0.0441(7) Uani 1 1 d . . .
N1 N 0.2780(5) 0.6103(5) 0.6916(5) 0.0487(7) Uani 1 1 d . . .
C1 C 0.4924(7) 0.6700(7) 0.6850(8) 0.0612(10) Uani 1 1 d . . .
D1A D 0.4668 0.7524 0.7632 0.092 Uiso 1 1 calc GR . .
D1B D 0.5906 0.7511 0.5432 0.092 Uiso 1 1 calc GR . .
D1C D 0.5606 0.5458 0.7443 0.092 Uiso 1 1 calc GR . .
C2 C 0.1622(8) 0.7807(7) 0.5899(8) 0.0582(9) Uani 1 1 d . . .
D2A D 0.0262 0.7239 0.6005 0.087 Uiso 1 1 calc GR . .
D2B D 0.2579 0.8553 0.4459 0.087 Uiso 1 1 calc GR . .
D2C D 0.1264 0.8751 0.6563 0.087 Uiso 1 1 calc GR . .

loop_
_atom_site_aniso_label
_atom_site_aniso_U_11
_atom_site_aniso_U_22
_atom_site_aniso_U_33
_atom_site_aniso_U_23
_atom_site_aniso_U_13
_atom_site_aniso_U_12
Pd 0.0424(3) 0.0422(3) 0.0426(3) -0.0163(2) -0.0160(2) -0.00073(17)
S1 0.0456(5) 0.0471(5) 0.0577(6) -0.0161(4) -0.0235(4) 0.0001(4)
S2 0.0470(5) 0.0459(5) 0.0583(6) -0.0154(4) -0.0251(4) -0.0007(4)
C3 0.0415(15) 0.0466(16) 0.0421(15) -0.0175(13) -0.0146(12) 0.0000(12)
N1 0.0460(14) 0.0476(15) 0.0501(15) -0.0168(13) -0.0188(12) -0.0026(11)
C1 0.0480(18) 0.058(2) 0.071(2) -0.0201(18) -0.0203(17) -0.0099(15)
C2 0.064(2) 0.0461(17) 0.060(2) -0.0176(15) -0.0242(17) 0.0033(15)

loop_
_atom_type_symbol
_atom_type_description
_atom_type_scat_dispersion_real
_atom_type_scat_dispersion_imag
_atom_type_scat_source
C C 0.0150 0.0070 'International Tables Vol C Tables 4.2.6.8 and 6.1.1.4'
D D 0.0000 0.0000 'International Tables Vol C Tables 4.2.6.8 and 6.1.1.4'
N N 0.0250 0.0140 'International Tables Vol C Tables 4.2.6.8 and 6.1.1.4'
Pd Pd 0.0660 3.1310 'International Tables Vol C Tables 4.2.6.8 and 6.1.1.4'
S S 0.2920 0.4250 'International Tables Vol C Tables 4.2.6.8 and 6.1.1.4'

loop_
_geom_angle_atom_site_label_1
_geom_angle_atom_site_label_2
_geom_angle_atom_site_label_3
_geom_angle
_geom_angle_site_symmetry_1
_geom_angle_site_symmetry_3
S1 Pd S1 180.0 2_557 .
S2 Pd S1 75.73(4) 2_557 2_557
S2 Pd S1 75.73(4) . .
S2 Pd S1 104.27(4) 2_557 .
S2 Pd S1 104.27(4) . 2_557
S2 Pd S2 180.0 . 2_557
C3 S1 Pd 85.90(14) . .
C3 S2 Pd 86.73(14) . .
S2 C3 S1 111.6(2) . .
N1 C3 S1 124.4(3) . .
N1 C3 S2 123.9(3) . .
C3 N1 C1 121.7(3) . .
C3 N1 C2 121.8(3) . .
C2 N1 C1 116.4(3) . .
N1 C1 D1A 109.5 . .
N1 C1 D1B 109.5 . .
N1 C1 D1C 109.5 . .
D1A C1 D1B 109.5 . .
D1A C1 D1C 109.5 . .
D1B C1 D1C 109.5 . .
N1 C2 D2A 109.5 . .
N1 C2 D2B 109.5 . .
N1 C2 D2C 109.5 . .
D2A C2 D2B 109.5 . .
D2A C2 D2C 109.5 . .
D2B C2 D2C 109.5 . .

loop_
_geom_bond_atom_site_label_1
_geom_bond_atom_site_label_2
_geom_bond_distance
_geom_bond_site_symmetry_2
Pd S1 2.3331(10) 2_557
Pd S1 2.3331(10) .
Pd S2 2.3090(10) .
Pd S2 2.3090(10) 2_557
S1 C3 1.723(4) .
S2 C3 1.721(4) .
C3 N1 1.303(5) .
N1 C1 1.462(5) .
N1 C2 1.456(5) .
C1 D1A 0.9600 .
C1 D1B 0.9600 .
C1 D1C 0.9600 .
C2 D2A 0.9600 .
C2 D2B 0.9600 .
C2 D2C 0.9600 .

loop_
_geom_torsion_atom_site_label_1
_geom_torsion_atom_site_label_2
_geom_torsion_atom_site_label_3
_geom_torsion_atom_site_label_4
_geom_torsion
Pd S1 C3 S2 -0.38(19)
Pd S1 C3 N1 -179.6(4)
Pd S2 C3 S1 0.4(2)
Pd S2 C3 N1 179.6(4)
S1 C3 N1 C1 -3.3(6)
S1 C3 N1 C2 179.7(3)
S2 C3 N1 C1 177.6(3)
S2 C3 N1 C2 0.5(6)
